data_4502967
loop_
_publ_author_name
'Kounavi, Konstantina A.'
'Manos, Manolis J.'
'Moushi, Eleni E.'
'Kitos, Alexandros A.'
'Papatriantafyllopoulou, Constantina'
'Tasiopoulos, Anastasios J.'
'Nastopoulos, Vassilios'

_publ_section_title
;
 A Systematic Evaluation of the Interplay of Weak and Strong
 Supramolecular Interactions in a Series of Co(II) and Zn(II) Complexes
 Tuned by Ligand Modification
;
_journal_issue 1
_journal_name_full 'Crystal Growth &amp; Design'
_journal_page_first 429
_journal_paper_doi 10.1021/cg201271p
_journal_volume 12
_journal_year 2012
_chemical_formula_moiety 'C30 H24 Br2 Co N4, C H2 Cl2'
_chemical_formula_sum 'C31 H26 Br2 Cl2 Co N4'
_chemical_formula_weight 744.21
_space_group_IT_number 14
_symmetry_cell_setting monoclinic
_symmetry_space_group_name_Hall '-P 2yn'
_symmetry_space_group_name_H-M 'P 1 21/n 1'
_atom_sites_solution_hydrogens geom
_atom_sites_solution_primary direct
_atom_sites_solution_secondary difmap
_audit_creation_method SHELXL-97
_cell_angle_alpha 90.00
_cell_angle_beta 104.983(4)
_cell_angle_gamma 90.00
_cell_formula_units_Z 4
_cell_length_a 16.3578(7)
_cell_length_b 9.8345(4)
_cell_length_c 19.5282(8)
_cell_measurement_reflns_used 7636
_cell_measurement_temperature 100(2)
_cell_measurement_theta_max 29.1939
_cell_measurement_theta_min 2.9864
_cell_volume 3034.7(2)
_computing_cell_refinement 'CrysAlis RED (Oxford Diffraction, 2009)'
_computing_data_collection 'CrysAlis CCD (Oxford Diffraction, 2009)'
_computing_data_reduction 'CrysAlis RED (Oxford Diffraction, 2009)'
_computing_molecular_graphics
;ORTEP-3 for Windows (Farrugia, 1997); PLATON (Spek, 1990);
MERCURY (Bruno et al. 2002)
;
_computing_publication_material 'WINGX (Farrugia, 1999)'
_computing_structure_refinement 'SHELXL-97 (Sheldrick, 1997)'
_computing_structure_solution 'SIR92 (Altomare et al., 1994)'
_diffrn_ambient_temperature 100(2)
_diffrn_detector_area_resol_mean 10.4223
_diffrn_measured_fraction_theta_full 0.998
_diffrn_measured_fraction_theta_max 0.998
_diffrn_measurement_device_type 'Oxford Diffraction SuperNova with Atlas detector'
_diffrn_measurement_method '\w scans'
_diffrn_radiation_monochromator mirror
_diffrn_radiation_source 'SuperNova (Mo) X-ray Source'
_diffrn_radiation_type MoK\a
_diffrn_radiation_wavelength 0.71073
_diffrn_reflns_av_R_equivalents 0.0400
_diffrn_reflns_av_sigmaI/netI 0.0671
_diffrn_reflns_limit_h_max 20
_diffrn_reflns_limit_h_min -19
_diffrn_reflns_limit_k_max 11
_diffrn_reflns_limit_k_min -12
_diffrn_reflns_limit_l_max 24
_diffrn_reflns_limit_l_min -24
_diffrn_reflns_number 17594
_diffrn_reflns_theta_full 26.50
_diffrn_reflns_theta_max 26.50
_diffrn_reflns_theta_min 2.99
_exptl_absorpt_coefficient_mu 3.403
_exptl_absorpt_correction_T_max 1.00000
_exptl_absorpt_correction_T_min 0.65175
_exptl_absorpt_correction_type multi-scan
_exptl_absorpt_process_details
;
CrysAlisPro, Oxford Diffraction Ltd.,
Version 1.171.33.66 (release 28-04-2010 CrysAlis171 .NET)
(compiled Apr 28 2010,14:27:37)
Empirical absorption correction using spherical harmonics,
 implemented in SCALE3 ABSPACK scaling algorithm.
;
_exptl_crystal_colour 'metallic blue'
_exptl_crystal_density_diffrn 1.629
_exptl_crystal_density_method 'not measured'
_exptl_crystal_description plate
_exptl_crystal_F_000 1484
_exptl_crystal_size_max 0.25
_exptl_crystal_size_mid 0.14
_exptl_crystal_size_min 0.09
_refine_diff_density_max 0.535
_refine_diff_density_min -0.448
_refine_diff_density_rms 0.085
_refine_ls_extinction_method none
_refine_ls_goodness_of_fit_ref 0.903
_refine_ls_hydrogen_treatment mixed
_refine_ls_matrix_type full
_refine_ls_number_parameters 367
_refine_ls_number_reflns 6274
_refine_ls_number_restraints 2
_refine_ls_restrained_S_all 0.903
_refine_ls_R_factor_all 0.0465
_refine_ls_R_factor_gt 0.0282
_refine_ls_shift/su_max 0.002
_refine_ls_shift/su_mean 0.000
_refine_ls_structure_factor_coef Fsqd
_refine_ls_weighting_details 'calc w=1/[\s^2^(Fo^2^)+(0.0174P)^2^] where P=(Fo^2^+2Fc^2^)/3'
_refine_ls_weighting_scheme calc
_refine_ls_wR_factor_gt 0.0480
_refine_ls_wR_factor_ref 0.0494
_reflns_number_gt 4465
_reflns_number_total 6274
_reflns_threshold_expression >2\s(I)
_cod_data_source_file cg201271p_si_002.cif
_cod_data_source_block 7-CoBr2{HL'}2_CH2Cl2
_cod_depositor_comments
;
The following automatic conversions were performed:

'_symmetry_cell_setting' value 'Monoclinic' changed to 'monoclinic'
according to /home/saulius/struct/CIF-dictionaries/cif_core.dic
dictionary named 'cif_core.dic' version 2.4.1 from 2010-06-29.

Automatic conversion script
Id: cif_fix_values 1715 2011-07-08 13:25:40Z adriana 
;
_cod_database_code 4502967

loop_
_symmetry_equiv_pos_as_xyz
'x, y, z'
'-x+1/2, y+1/2, -z+1/2'
'-x, -y, -z'
'x-1/2, -y-1/2, z-1/2'

loop_
_atom_site_label
_atom_site_type_symbol
_atom_site_fract_x
_atom_site_fract_y
_atom_site_fract_z
_atom_site_U_iso_or_equiv
_atom_site_adp_type
_atom_site_occupancy
_atom_site_symmetry_multiplicity
_atom_site_calc_flag
_atom_site_refinement_flags
C19 C 0.66997(17) 0.7835(3) 0.52273(14) 0.0330(8) Uani 1 1 d .
H19A H 0.7109 0.8408 0.5084 0.040 Uiso 1 1 calc R
H19B H 0.6297 0.7512 0.4802 0.040 Uiso 1 1 calc R
C2A C 0.94736(14) 0.4664(3) 0.55293(12) 0.0126(6) Uani 1 1 d .
H2A H 0.9716 0.5520 0.5630 0.015 Uiso 1 1 calc R
C2B C 1.15162(15) 0.1230(3) 0.75194(13) 0.0160(6) Uani 1 1 d .
H2B H 1.2041 0.1327 0.7423 0.019 Uiso 1 1 calc R
C4A C 0.92536(14) 0.2479(2) 0.55342(12) 0.0117(6) Uani 1 1 d .
C4B C 1.02232(14) 0.1594(2) 0.75809(12) 0.0123(6) Uani 1 1 d .
C5A C 0.85666(14) 0.3049(2) 0.50634(12) 0.0116(5) Uani 1 1 d .
C5B C 1.04851(15) 0.0397(2) 0.79332(12) 0.0118(6) Uani 1 1 d .
C7A C 0.93608(15) 0.1063(2) 0.57828(12) 0.0129(6) Uani 1 1 d .
C8A C 1.01309(15) 0.0387(3) 0.58813(12) 0.0151(6) Uani 1 1 d .
H8A H 1.0586 0.0818 0.5770 0.018 Uiso 1 1 calc R
C9A C 1.02191(16) -0.0930(3) 0.61452(13) 0.0196(6) Uani 1 1 d .
H9A H 1.0734 -0.1379 0.6211 0.024 Uiso 1 1 calc R
C10A C 0.95443(16) -0.1581(3) 0.63117(13) 0.0203(6) Uani 1 1 d .
H10A H 0.9607 -0.2460 0.6493 0.024 Uiso 1 1 calc R
C11A C 0.87780(16) -0.0917(3) 0.62079(13) 0.0211(6) Uani 1 1 d .
H11A H 0.8321 -0.1355 0.6313 0.025 Uiso 1 1 calc R
C12A C 0.86885(15) 0.0393(3) 0.59484(13) 0.0167(6) Uani 1 1 d .
H12A H 0.8171 0.0835 0.5883 0.020 Uiso 1 1 calc R
C13A C 0.77676(14) 0.2460(2) 0.46508(12) 0.0116(6) Uani 1 1 d .
C13B C 1.01035(14) -0.0595(2) 0.83167(12) 0.0128(6) Uani 1 1 d .
C14A C 0.77367(15) 0.1190(3) 0.43308(13) 0.0172(6) Uani 1 1 d .
H14A H 0.8237 0.0722 0.4353 0.021 Uiso 1 1 calc R
C14B C 0.96065(15) -0.0198(3) 0.87693(13) 0.0164(6) Uani 1 1 d .
H14B H 0.9497 0.0720 0.8819 0.020 Uiso 1 1 calc R
C15A C 0.69717(17) 0.0618(3) 0.39814(13) 0.0223(7) Uani 1 1 d .
H15A H 0.6957 -0.0226 0.3763 0.027 Uiso 1 1 calc R
C15B C 0.92790(16) -0.1150(3) 0.91408(14) 0.0216(6) Uani 1 1 d .
H15B H 0.8963 -0.0868 0.9448 0.026 Uiso 1 1 calc R
C16A C 0.62257(16) 0.1310(3) 0.39577(14) 0.0225(7) Uani 1 1 d .
H16A H 0.5709 0.0921 0.3729 0.027 Uiso 1 1 calc R
C16B C 0.94129(16) -0.2516(3) 0.90625(14) 0.0236(7) Uani 1 1 d .
H16B H 0.9185 -0.3154 0.9313 0.028 Uiso 1 1 calc R
C17A C 0.62455(15) 0.2563(3) 0.42687(13) 0.0194(6) Uani 1 1 d .
H17A H 0.5743 0.3019 0.4253 0.023 Uiso 1 1 calc R
C17B C 0.98885(16) -0.2932(3) 0.86091(14) 0.0244(7) Uani 1 1 d .
H17B H 0.9976 -0.3855 0.8550 0.029 Uiso 1 1 calc R
C18A C 0.70142(15) 0.3153(3) 0.46069(12) 0.0162(6) Uani 1 1 d .
H18A H 0.7026 0.4015 0.4805 0.019 Uiso 1 1 calc R
C18B C 1.02341(15) -0.1986(3) 0.82438(13) 0.0191(6) Uani 1 1 d .
H18B H 1.0558 -0.2278 0.7945 0.023 Uiso 1 1 calc R
N1A N 0.87256(12) 0.4433(2) 0.50722(11) 0.0126(5) Uani 1 1 d D
H1A H 0.8429(13) 0.5010(19) 0.4795(10) 0.019 Uiso 1 1 d D
N1B N 1.13045(12) 0.0196(2) 0.78804(11) 0.0154(5) Uani 1 1 d D
H1B H 1.1650(12) -0.0412(19) 0.8092(12) 0.023 Uiso 1 1 d D
N3A N 0.98256(12) 0.3524(2) 0.58207(10) 0.0117(5) Uani 1 1 d .
N3B N 1.08806(12) 0.2102(2) 0.73162(10) 0.0123(5) Uani 1 1 d .
Co Co 1.092209(19) 0.35140(3) 0.658738(17) 0.01179(9) Uani 1 1 d .
Br1 Br 1.211579(15) 0.29798(3) 0.609805(13) 0.01448(7) Uani 1 1 d .
Br2 Br 1.119316(15) 0.58078(3) 0.698957(14) 0.01722(7) Uani 1 1 d .
Cl1 Cl 0.72244(4) 0.64330(7) 0.57147(4) 0.02901(18) Uani 1 1 d .
Cl2 Cl 0.61660(6) 0.87915(9) 0.57366(5) 0.0551(3) Uani 1 1 d .
C7B C 0.94166(14) 0.2338(3) 0.74631(12) 0.0119(6) Uani 1 1 d .
C8B C 0.93969(15) 0.3748(3) 0.73834(12) 0.0150(6) Uani 1 1 d .
H8B H 0.9901 0.4221 0.7432 0.018 Uiso 1 1 calc R
C12B C 0.86520(15) 0.1662(3) 0.74056(13) 0.0174(6) Uani 1 1 d .
H12B H 0.8651 0.0725 0.7468 0.021 Uiso 1 1 calc R
C11B C 0.78954(16) 0.2371(3) 0.72565(14) 0.0227(7) Uani 1 1 d .
H11B H 0.7390 0.1905 0.7215 0.027 Uiso 1 1 calc R
C9B C 0.86411(16) 0.4451(3) 0.72330(13) 0.0205(6) Uani 1 1 d .
H9B H 0.8640 0.5390 0.7174 0.025 Uiso 1 1 calc R
C10B C 0.78859(16) 0.3769(3) 0.71689(14) 0.0240(7) Uani 1 1 d .
H10B H 0.7377 0.4243 0.7068 0.029 Uiso 1 1 calc R

loop_
_atom_site_aniso_label
_atom_site_aniso_U_11
_atom_site_aniso_U_22
_atom_site_aniso_U_33
_atom_site_aniso_U_23
_atom_site_aniso_U_13
_atom_site_aniso_U_12
C19 0.0356(18) 0.040(2) 0.0224(17) -0.0019(15) 0.0063(13) 0.0077(16)
C2A 0.0103(14) 0.0124(14) 0.0151(14) -0.0035(12) 0.0029(11) -0.0029(12)
C2B 0.0117(14) 0.0231(16) 0.0146(14) 0.0021(12) 0.0058(11) -0.0007(13)
C4A 0.0095(13) 0.0137(14) 0.0118(13) -0.0027(12) 0.0028(10) -0.0011(12)
C4B 0.0113(14) 0.0152(14) 0.0109(13) -0.0033(12) 0.0035(10) 0.0000(12)
C5A 0.0128(14) 0.0093(13) 0.0129(13) -0.0014(12) 0.0034(10) -0.0009(12)
C5B 0.0134(14) 0.0131(14) 0.0098(13) 0.0016(11) 0.0045(10) 0.0045(11)
C7A 0.0157(14) 0.0119(14) 0.0091(13) 0.0007(11) -0.0002(10) 0.0016(12)
C8A 0.0157(15) 0.0157(15) 0.0143(14) 0.0005(12) 0.0043(11) -0.0021(12)
C9A 0.0218(16) 0.0149(15) 0.0208(15) 0.0010(13) 0.0030(12) 0.0088(13)
C10A 0.0302(17) 0.0107(14) 0.0176(15) 0.0021(12) 0.0020(12) -0.0015(13)
C11A 0.0175(15) 0.0215(16) 0.0208(15) 0.0009(13) -0.0014(11) -0.0082(13)
C12A 0.0149(15) 0.0165(15) 0.0171(15) 0.0041(12) 0.0013(11) 0.0043(12)
C13A 0.0124(14) 0.0130(14) 0.0088(13) 0.0035(11) 0.0017(10) 0.0014(12)
C13B 0.0110(14) 0.0142(15) 0.0116(13) 0.0022(12) 0.0000(10) -0.0001(11)
C14A 0.0139(15) 0.0170(15) 0.0187(15) -0.0016(12) 0.0004(11) 0.0062(12)
C14B 0.0189(15) 0.0111(14) 0.0204(15) 0.0002(12) 0.0071(11) 0.0011(12)
C15A 0.0320(18) 0.0127(15) 0.0172(15) -0.0015(13) -0.0025(12) 0.0003(13)
C15B 0.0210(16) 0.0209(16) 0.0265(16) 0.0043(13) 0.0126(12) 0.0029(13)
C16A 0.0172(16) 0.0233(17) 0.0202(16) 0.0031(13) -0.0074(11) -0.0088(13)
C16B 0.0231(16) 0.0213(16) 0.0265(17) 0.0119(14) 0.0067(12) -0.0014(13)
C17A 0.0141(15) 0.0234(16) 0.0191(15) 0.0053(13) 0.0013(11) 0.0055(13)
C17B 0.0329(17) 0.0101(14) 0.0290(17) -0.0002(14) 0.0058(13) 0.0013(13)
C18A 0.0152(14) 0.0166(15) 0.0156(14) -0.0004(12) 0.0017(11) 0.0038(12)
C18B 0.0243(16) 0.0170(15) 0.0166(14) 0.0004(13) 0.0064(11) 0.0049(13)
N1A 0.0094(12) 0.0134(13) 0.0141(12) 0.0040(10) 0.0013(9) 0.0030(10)
N1B 0.0110(12) 0.0184(13) 0.0167(13) 0.0047(11) 0.0032(9) 0.0067(10)
N3A 0.0112(11) 0.0128(11) 0.0109(11) 0.0023(10) 0.0022(8) 0.0029(10)
N3B 0.0101(11) 0.0168(12) 0.0100(11) 0.0012(10) 0.0025(8) 0.0015(10)
Co 0.00992(18) 0.01179(19) 0.01336(19) 0.00108(15) 0.00244(14) 0.00060(15)
Br1 0.01279(14) 0.01390(14) 0.01787(14) 0.00161(12) 0.00602(10) 0.00175(12)
Br2 0.01362(14) 0.01320(14) 0.02366(15) -0.00279(13) 0.00269(10) -0.00014(12)
Cl1 0.0350(4) 0.0185(4) 0.0356(4) -0.0030(3) 0.0129(3) -0.0041(3)
Cl2 0.0688(6) 0.0458(6) 0.0598(6) -0.0021(5) 0.0331(5) 0.0256(5)
C7B 0.0099(13) 0.0158(14) 0.0106(13) 0.0025(12) 0.0039(10) 0.0021(12)
C8B 0.0135(14) 0.0188(15) 0.0146(14) -0.0008(12) 0.0070(11) 0.0004(12)
C12B 0.0154(15) 0.0179(15) 0.0196(15) 0.0021(12) 0.0059(11) 0.0031(13)
C11B 0.0117(15) 0.0308(18) 0.0265(16) 0.0004(14) 0.0064(11) -0.0033(13)
C9B 0.0205(16) 0.0177(15) 0.0240(16) 0.0028(13) 0.0071(12) 0.0093(13)
C10B 0.0119(15) 0.0300(18) 0.0305(17) 0.0035(15) 0.0061(12) 0.0119(14)

loop_
_atom_type_symbol
_atom_type_description
_atom_type_scat_dispersion_real
_atom_type_scat_dispersion_imag
_atom_type_scat_source
C C 0.0033 0.0016 'International Tables Vol C Tables 4.2.6.8 and 6.1.1.4'
H H 0.0000 0.0000 'International Tables Vol C Tables 4.2.6.8 and 6.1.1.4'
N N 0.0061 0.0033 'International Tables Vol C Tables 4.2.6.8 and 6.1.1.4'
Co Co 0.3494 0.9721 'International Tables Vol C Tables 4.2.6.8 and 6.1.1.4'
Br Br -0.2901 2.4595 'International Tables Vol C Tables 4.2.6.8 and 6.1.1.4'
Cl Cl 0.1484 0.1585 'International Tables Vol C Tables 4.2.6.8 and 6.1.1.4'

loop_
_geom_angle_atom_site_label_1
_geom_angle_atom_site_label_2
_geom_angle_atom_site_label_3
_geom_angle
Cl2 C19 Cl1 110.87(15)
Cl2 C19 H19A 109.5
Cl1 C19 H19A 109.5
Cl2 C19 H19B 109.5
Cl1 C19 H19B 109.5
H19A C19 H19B 108.1
N3A C2A N1A 111.5(2)
N3A C2A H2A 124.3
N1A C2A H2A 124.3
N3B C2B N1B 111.1(2)
N3B C2B H2B 124.4
N1B C2B H2B 124.4
C5A C4A N3A 108.3(2)
C5A C4A C7A 127.9(2)
N3A C4A C7A 123.4(2)
C5B C4B N3B 108.7(2)
C5B C4B C7B 130.8(2)
N3B C4B C7B 120.5(2)
C4A C5A N1A 105.9(2)
C4A C5A C13A 131.7(2)
N1A C5A C13A 122.2(2)
C4B C5B N1B 105.5(2)
C4B C5B C13B 135.0(2)
N1B C5B C13B 119.5(2)
C12A C7A C8A 118.9(2)
C12A C7A C4A 119.5(2)
C8A C7A C4A 121.6(2)
C9A C8A C7A 120.0(2)
C9A C8A H8A 120.0
C7A C8A H8A 120.0
C10A C9A C8A 120.4(2)
C10A C9A H9A 119.8
C8A C9A H9A 119.8
C11A C10A C9A 119.7(2)
C11A C10A H10A 120.1
C9A C10A H10A 120.1
C12A C11A C10A 120.1(2)
C12A C11A H11A 119.9
C10A C11A H11A 119.9
C11A C12A C7A 120.9(2)
C11A C12A H12A 119.6
C7A C12A H12A 119.6
C14A C13A C18A 118.9(2)
C14A C13A C5A 121.7(2)
C18A C13A C5A 119.4(2)
C18B C13B C14B 117.8(2)
C18B C13B C5B 120.2(2)
C14B C13B C5B 122.0(2)
C15A C14A C13A 120.7(2)
C15A C14A H14A 119.6
C13A C14A H14A 119.6
C15B C14B C13B 120.7(2)
C15B C14B H14B 119.6
C13B C14B H14B 119.6
C14A C15A C16A 119.6(3)
C14A C15A H15A 120.2
C16A C15A H15A 120.2
C14B C15B C16B 120.7(2)
C14B C15B H15B 119.6
C16B C15B H15B 119.6
C17A C16A C15A 120.4(2)
C17A C16A H16A 119.8
C15A C16A H16A 119.8
C15B C16B C17B 119.5(2)
C15B C16B H16B 120.3
C17B C16B H16B 120.3
C16A C17A C18A 120.1(2)
C16A C17A H17A 120.0
C18A C17A H17A 120.0
C18B C17B C16B 120.3(3)
C18B C17B H17B 119.8
C16B C17B H17B 119.8
C17A C18A C13A 120.3(2)
C17A C18A H18A 119.9
C13A C18A H18A 119.9
C17B C18B C13B 120.9(2)
C17B C18B H18B 119.5
C13B C18B H18B 119.5
C2A N1A C5A 108.2(2)
C2A N1A H1A 126.1(17)
C5A N1A H1A 125.2(17)
C2B N1B C5B 108.6(2)
C2B N1B H1B 124.1(17)
C5B N1B H1B 126.7(17)
C2A N3A C4A 106.15(19)
C2A N3A Co 121.93(16)
C4A N3A Co 131.68(16)
C2B N3B C4B 106.0(2)
C2B N3B Co 119.54(16)
C4B N3B Co 132.86(16)
N3B Co N3A 110.10(8)
N3B Co Br2 117.28(6)
N3A Co Br2 107.04(6)
N3B Co Br1 107.83(6)
N3A Co Br1 110.97(6)
Br2 Co Br1 103.426(15)
C8B C7B C12B 118.1(2)
C8B C7B C4B 120.3(2)
C12B C7B C4B 121.6(2)
C9B C8B C7B 121.0(2)
C9B C8B H8B 119.5
C7B C8B H8B 119.5
C11B C12B C7B 120.8(3)
C11B C12B H12B 119.6
C7B C12B H12B 119.6
C12B C11B C10B 120.4(3)
C12B C11B H11B 119.8
C10B C11B H11B 119.8
C8B C9B C10B 120.4(3)
C8B C9B H9B 119.8
C10B C9B H9B 119.8
C9B C10B C11B 119.3(2)
C9B C10B H10B 120.4
C11B C10B H10B 120.4

loop_
_geom_bond_atom_site_label_1
_geom_bond_atom_site_label_2
_geom_bond_distance
C19 Cl2 1.757(3)
C19 Cl1 1.766(3)
C19 H19A 0.9700
C19 H19B 0.9700
C2A N3A 1.320(3)
C2A N1A 1.334(3)
C2A H2A 0.9300
C2B N3B 1.327(3)
C2B N1B 1.333(3)
C2B H2B 0.9300
C4A C5A 1.374(3)
C4A N3A 1.405(3)
C4A C7A 1.470(3)
C4B C5B 1.375(3)
C4B N3B 1.400(3)
C4B C7B 1.474(3)
C5A N1A 1.385(3)
C5A C13A 1.466(3)
C5B N1B 1.385(3)
C5B C13B 1.464(3)
C7A C12A 1.390(3)
C7A C8A 1.393(3)
C8A C9A 1.388(3)
C8A H8A 0.9300
C9A C10A 1.385(3)
C9A H9A 0.9300
C10A C11A 1.381(3)
C10A H10A 0.9300
C11A C12A 1.379(3)
C11A H11A 0.9300
C12A H12A 0.9300
C13A C14A 1.391(3)
C13A C18A 1.391(3)
C13B C18B 1.398(3)
C13B C14B 1.402(3)
C14A C15A 1.381(3)
C14A H14A 0.9300
C14B C15B 1.375(3)
C14B H14B 0.9300
C15A C16A 1.388(3)
C15A H15A 0.9300
C15B C16B 1.376(3)
C15B H15B 0.9300
C16A C17A 1.371(4)
C16A H16A 0.9300
C16B C17B 1.383(4)
C16B H16B 0.9300
C17A C18A 1.387(3)
C17A H17A 0.9300
C17B C18B 1.379(3)
C17B H17B 0.9300
C18A H18A 0.9300
C18B H18B 0.9300
N1A H1A 0.845(9)
N1B H1B 0.853(9)
N3A Co 2.0174(19)
N3B Co 2.002(2)
Co Br2 2.3921(4)
Co Br1 2.4427(4)
C7B C8B 1.394(3)
C7B C12B 1.395(3)
C8B C9B 1.381(3)
C8B H8B 0.9300
C12B C11B 1.384(3)
C12B H12B 0.9300
C11B C10B 1.385(4)
C11B H11B 0.9300
C9B C10B 1.383(3)
C9B H9B 0.9300
C10B H10B 0.9300
